data_4500595
loop_
_publ_author_name
'Wu, Hua'
'Liu, Hai-Yan'
'Yang, Jin'
'Liu, Bo'
'Ma, Jian-Fang'
'Liu, Ying-Ying'
'Liu, Yun-Yu'

_publ_section_title
;
 Series of Coordination Polymers Based on Different Carboxylates and a
 Tri(4-imidazolylphenyl)amine Ligand: Entangled Structures and
 Photoluminescence
;
_journal_issue 6
_journal_name_full 'Crystal Growth &amp; Design'
_journal_page_first 2317
_journal_paper_doi 10.1021/cg200005q
_journal_volume 11
_journal_year 2011
_chemical_formula_moiety 'C35 H26 Cd N8 O4, C H4 O, H2 O'
_chemical_formula_sum 'C36 H32 Cd N8 O6'
_chemical_formula_weight 785.10
_chemical_name_systematic
;
 ?
;
_space_group_IT_number 14
_symmetry_cell_setting monoclinic
_symmetry_space_group_name_Hall '-P 2yn'
_symmetry_space_group_name_H-M 'P 1 21/n 1'
_atom_sites_solution_hydrogens geom
_atom_sites_solution_primary direct
_atom_sites_solution_secondary difmap
_audit_creation_method SHELXL-97
_cell_angle_alpha 90.00
_cell_angle_beta 98.020(2)
_cell_angle_gamma 90.00
_cell_formula_units_Z 4
_cell_length_a 12.0550(3)
_cell_length_b 9.9570(2)
_cell_length_c 29.0930(6)
_cell_measurement_reflns_used 6267
_cell_measurement_temperature 293(2)
_cell_measurement_theta_max 25.4
_cell_measurement_theta_min 4.2
_cell_volume 3457.93(13)
_computing_cell_refinement CrysAlis
_computing_data_collection 'CrysAlis (Oxford Diffraction, 2006)'
_computing_data_reduction CrysAlis
_computing_structure_refinement 'SHELXL-97 (Sheldrick, 2008)'
_computing_structure_solution 'SHELXS-97 (Sheldrick, 1997)'
_diffrn_ambient_temperature 293(2)
_diffrn_detector_area_resol_mean 10.0
_diffrn_measured_fraction_theta_full 0.992
_diffrn_measured_fraction_theta_max 0.993
_diffrn_measurement_device_type 'Oxford Diffraction Gemini R Ultra'
_diffrn_measurement_method '\w scan'
_diffrn_radiation_monochromator graphite
_diffrn_radiation_source 'fine-focus sealed tube'
_diffrn_radiation_type MoK\a
_diffrn_radiation_wavelength 0.71069
_diffrn_reflns_av_R_equivalents 0.0311
_diffrn_reflns_av_sigmaI/netI 0.0411
_diffrn_reflns_limit_h_max 11
_diffrn_reflns_limit_h_min -14
_diffrn_reflns_limit_k_max 11
_diffrn_reflns_limit_k_min -11
_diffrn_reflns_limit_l_max 30
_diffrn_reflns_limit_l_min -35
_diffrn_reflns_number 16675
_diffrn_reflns_theta_full 25.00
_diffrn_reflns_theta_max 25.35
_diffrn_reflns_theta_min 4.23
_exptl_absorpt_coefficient_mu 0.690
_exptl_absorpt_correction_T_max 0.891
_exptl_absorpt_correction_T_min 0.845
_exptl_absorpt_correction_type multi-scan
_exptl_absorpt_process_details
;
CrysAlis (Oxford Diffraction, 2006)
;
_exptl_crystal_colour colorless
_exptl_crystal_density_diffrn 1.508
_exptl_crystal_density_method 'not measured'
_exptl_crystal_description bolck
_exptl_crystal_F_000 1600
_exptl_crystal_size_max 0.23
_exptl_crystal_size_mid 0.19
_exptl_crystal_size_min 0.17
_refine_diff_density_max 0.538
_refine_diff_density_min -0.349
_refine_diff_density_rms 0.056
_refine_ls_extinction_method none
_refine_ls_goodness_of_fit_ref 0.994
_refine_ls_hydrogen_treatment mixed
_refine_ls_matrix_type full
_refine_ls_number_parameters 467
_refine_ls_number_reflns 6267
_refine_ls_number_restraints 0
_refine_ls_restrained_S_all 0.994
_refine_ls_R_factor_all 0.0538
_refine_ls_R_factor_gt 0.0329
_refine_ls_shift/su_max 0.002
_refine_ls_shift/su_mean 0.000
_refine_ls_structure_factor_coef Fsqd
_refine_ls_weighting_details 'calc w=1/[\s^2^(Fo^2^)+(0.0425P)^2^+0.0000P] where P=(Fo^2^+2Fc^2^)/3'
_refine_ls_weighting_scheme calc
_refine_ls_wR_factor_gt 0.0702
_refine_ls_wR_factor_ref 0.0749
_reflns_number_gt 4721
_reflns_number_total 6267
_reflns_threshold_expression >2\s(I)
_cod_data_source_file cg200005q_si_002.cif
_cod_data_source_block compound3
_cod_depositor_comments
;
The following automatic conversions were performed:

'_symmetry_cell_setting' value 'Monoclinic' changed to 'monoclinic'
according to /home/saulius/struct/CIF-dictionaries/cif_core.dic
dictionary named 'cif_core.dic' version 2.4.1 from 2010-06-29.

Automatic conversion script
Id: cif_fix_values 1715 2011-07-08 13:25:40Z adriana 
;
_cod_original_sg_symbol_Hall '-P 2yn '
_cod_original_sg_symbol_H-M 'P 21/n'
_cod_database_code 4500595

loop_
_symmetry_equiv_pos_as_xyz
'x, y, z'
'-x+1/2, y+1/2, -z+1/2'
'-x, -y, -z'
'x-1/2, -y-1/2, z-1/2'

loop_
_atom_site_label
_atom_site_type_symbol
_atom_site_fract_x
_atom_site_fract_y
_atom_site_fract_z
_atom_site_U_iso_or_equiv
_atom_site_adp_type
_atom_site_occupancy
_atom_site_symmetry_multiplicity
_atom_site_calc_flag
_atom_site_refinement_flags
Cd1 Cd 0.819862(16) 0.202228(19) 0.436007(6) 0.03382(8) Uani 1 1 d .
C1 C 0.4402(2) -0.3280(3) 0.27211(9) 0.0422(7) Uani 1 1 d .
C2 C 0.4820(3) -0.2485(3) 0.23970(9) 0.0515(8) Uani 1 1 d .
H14 H 0.4688 -0.2727 0.2085 0.062 Uiso 1 1 calc R
C3 C 0.5429(3) -0.1345(3) 0.25246(10) 0.0515(8) Uani 1 1 d .
H13 H 0.5722 -0.0837 0.2302 0.062 Uiso 1 1 calc R
C4 C 0.5602(2) -0.0956(3) 0.29817(9) 0.0440(7) Uani 1 1 d .
C5 C 0.5168(3) -0.1713(3) 0.33077(10) 0.0502(8) Uani 1 1 d .
H17 H 0.5269 -0.1437 0.3616 0.060 Uiso 1 1 calc R
C6 C 0.4585(3) -0.2874(3) 0.31836(10) 0.0513(8) Uani 1 1 d .
H16 H 0.4313 -0.3391 0.3410 0.062 Uiso 1 1 calc R
C7 C 0.6216(3) 0.1449(4) 0.29400(13) 0.0748(11) Uani 1 1 d .
H11 H 0.5771 0.1725 0.2669 0.090 Uiso 1 1 calc R
C8 C 0.6945(3) 0.2215(4) 0.32271(12) 0.0705(11) Uani 1 1 d .
H10 H 0.7084 0.3121 0.3183 0.085 Uiso 1 1 calc R
C9 C 0.7006(3) 0.0261(3) 0.35118(10) 0.0513(8) Uani 1 1 d .
H9 H 0.7195 -0.0470 0.3706 0.062 Uiso 1 1 calc R
C10 C 0.3160(3) -0.5096(3) 0.29093(9) 0.0429(7) Uani 1 1 d .
C11 C 0.2234(3) -0.4477(3) 0.30395(11) 0.0539(8) Uani 1 1 d .
H28 H 0.1991 -0.3660 0.2907 0.065 Uiso 1 1 calc R
C12 C 0.1660(3) -0.5072(3) 0.33681(10) 0.0510(8) Uani 1 1 d .
H29 H 0.1048 -0.4641 0.3464 0.061 Uiso 1 1 calc R
C13 C 0.2004(2) -0.6302(3) 0.35499(9) 0.0395(7) Uani 1 1 d .
C14 C 0.2915(3) -0.6940(3) 0.34128(11) 0.0551(8) Uani 1 1 d .
H31 H 0.3140 -0.7777 0.3533 0.066 Uiso 1 1 calc R
C15 C 0.3490(3) -0.6321(4) 0.30940(11) 0.0562(9) Uani 1 1 d .
H32 H 0.4112 -0.6743 0.3003 0.067 Uiso 1 1 calc R
C16 C 0.1849(3) -0.7674(4) 0.42614(11) 0.0597(9) Uani 1 1 d .
H35 H 0.2604 -0.7839 0.4361 0.072 Uiso 1 1 calc R
C17 C 0.0971(3) -0.8107(3) 0.44627(11) 0.0546(9) Uani 1 1 d .
H36 H 0.1024 -0.8627 0.4730 0.066 Uiso 1 1 calc R
C18 C 0.0286(2) -0.6963(3) 0.38718(9) 0.0404(7) Uani 1 1 d .
H33 H -0.0217 -0.6529 0.3649 0.048 Uiso 1 1 calc R
C19 C 0.3886(3) -0.5127(3) 0.21624(9) 0.0433(7) Uani 1 1 d .
C20 C 0.4910(3) -0.5406(4) 0.20319(11) 0.0654(10) Uani 1 1 d .
H19 H 0.5561 -0.5183 0.2228 0.079 Uiso 1 1 calc R
C21 C 0.4982(3) -0.6017(4) 0.16103(11) 0.0652(10) Uani 1 1 d .
H20 H 0.5680 -0.6180 0.1520 0.078 Uiso 1 1 calc R
C22 C 0.4035(2) -0.6381(3) 0.13270(9) 0.0389(7) Uani 1 1 d .
C23 C 0.3008(2) -0.6147(3) 0.14590(9) 0.0475(8) Uani 1 1 d .
H22 H 0.2362 -0.6414 0.1269 0.057 Uiso 1 1 calc R
C24 C 0.2932(3) -0.5511(3) 0.18763(10) 0.0497(8) Uani 1 1 d .
H23 H 0.2232 -0.5343 0.1964 0.060 Uiso 1 1 calc R
C25 C 0.3553(3) -0.6641(3) 0.04781(10) 0.0433(7) Uani 1 1 d .
H24 H 0.3027 -0.5953 0.0440 0.052 Uiso 1 1 calc R
C26 C 0.4808(3) -0.8010(3) 0.08063(10) 0.0496(8) Uani 1 1 d .
H26 H 0.5310 -0.8455 0.1026 0.059 Uiso 1 1 calc R
C27 C 0.4624(3) -0.8254(3) 0.03459(10) 0.0502(8) Uani 1 1 d .
H25 H 0.4981 -0.8912 0.0193 0.060 Uiso 1 1 calc R
C28 C 0.6613(2) 0.5889(3) 0.43845(9) 0.0391(7) Uani 1 1 d .
C29 C 0.7161(2) 0.7116(3) 0.44286(9) 0.0370(6) Uani 1 1 d .
H7 H 0.7900 0.7180 0.4373 0.044 Uiso 1 1 calc R
C30 C 0.6606(3) 0.8244(3) 0.45553(9) 0.0398(7) Uani 1 1 d .
C31 C 0.5503(3) 0.8142(3) 0.46292(10) 0.0466(8) Uani 1 1 d .
H3 H 0.5136 0.8902 0.4717 0.056 Uiso 1 1 calc R
C32 C 0.4930(3) 0.6931(3) 0.45757(10) 0.0470(7) Uani 1 1 d .
C33 C 0.5510(3) 0.5807(3) 0.44585(10) 0.0452(7) Uani 1 1 d .
H5 H 0.5147 0.4981 0.4429 0.054 Uiso 1 1 calc R
C34 C 0.7226(3) 0.4634(3) 0.42825(10) 0.0440(7) Uani 1 1 d .
C35 C 0.7188(3) 0.9594(3) 0.45886(11) 0.0532(9) Uani 1 1 d .
C36 C 0.7578(5) 0.6194(7) 0.3136(2) 0.137(2) Uani 1 1 d .
H37A H 0.6921 0.5901 0.3260 0.205 Uiso 1 1 calc R
H37B H 0.7457 0.6107 0.2804 0.205 Uiso 1 1 calc R
H37C H 0.7726 0.7117 0.3218 0.205 Uiso 1 1 calc R
N1 N 0.3793(2) -0.4457(3) 0.25897(8) 0.0520(7) Uani 1 1 d .
N2 N 0.6270(2) 0.0207(3) 0.31280(8) 0.0452(6) Uani 1 1 d .
N3 N 0.7438(2) 0.1468(3) 0.35868(9) 0.0499(6) Uani 1 1 d .
N4 N 0.14022(18) -0.6939(2) 0.38799(7) 0.0403(6) Uani 1 1 d .
N5 N -0.00136(19) -0.7664(2) 0.42131(8) 0.0397(6) Uani 1 1 d .
N6 N 0.41255(19) -0.7002(2) 0.08847(7) 0.0407(6) Uani 1 1 d .
N7 N 0.3829(2) -0.7384(2) 0.01380(7) 0.0425(6) Uani 1 1 d .
N8 N 0.3795(3) 0.6875(4) 0.46270(14) 0.0748(10) Uani 1 1 d .
O1 O 0.8154(2) 0.9688(2) 0.44796(8) 0.0612(6) Uani 1 1 d .
O2 O 0.6665(2) 1.0588(2) 0.47002(11) 0.0876(9) Uani 1 1 d .
O3 O 0.8142(2) 0.4707(2) 0.41421(10) 0.0748(7) Uani 1 1 d .
O4 O 0.6792(2) 0.3536(2) 0.43583(8) 0.0622(6) Uani 1 1 d .
O5 O 0.8416(3) 0.5471(4) 0.33037(11) 0.1078(10) Uani 1 1 d .
OW1 O 0.4779(3) 0.1678(4) 0.41401(14) 0.1295(13) Uani 1 1 d .
HN1 H 0.365(6) 0.734(8) 0.480(3) 0.194 Uiso 1 1 d .
HN2 H 0.355(6) 0.593(8) 0.461(2) 0.194 Uiso 1 1 d .

loop_
_atom_site_aniso_label
_atom_site_aniso_U_11
_atom_site_aniso_U_22
_atom_site_aniso_U_33
_atom_site_aniso_U_23
_atom_site_aniso_U_13
_atom_site_aniso_U_12
Cd1 0.03752(13) 0.02833(11) 0.03745(12) -0.00192(9) 0.01167(8) -0.00419(10)
C1 0.0439(17) 0.0474(19) 0.0362(15) -0.0041(12) 0.0093(12) -0.0130(14)
C2 0.070(2) 0.061(2) 0.0238(14) -0.0044(13) 0.0048(14) -0.0249(17)
C3 0.066(2) 0.055(2) 0.0327(16) 0.0043(14) 0.0042(14) -0.0215(17)
C4 0.0448(18) 0.0456(18) 0.0401(16) -0.0043(13) 0.0006(13) -0.0101(15)
C5 0.0543(19) 0.065(2) 0.0318(15) -0.0106(14) 0.0086(13) -0.0180(17)
C6 0.057(2) 0.064(2) 0.0351(16) -0.0040(15) 0.0122(14) -0.0210(17)
C7 0.103(3) 0.056(2) 0.057(2) 0.0035(18) -0.016(2) -0.015(2)
C8 0.103(3) 0.048(2) 0.058(2) -0.0001(17) 0.001(2) -0.023(2)
C9 0.060(2) 0.0447(19) 0.0471(18) -0.0059(14) -0.0011(15) -0.0053(16)
C10 0.0491(19) 0.0448(18) 0.0373(16) -0.0065(13) 0.0150(13) -0.0165(15)
C11 0.065(2) 0.0417(18) 0.060(2) 0.0036(15) 0.0273(17) -0.0020(17)
C12 0.053(2) 0.0455(19) 0.060(2) 0.0038(15) 0.0267(16) 0.0078(16)
C13 0.0364(16) 0.0466(18) 0.0372(15) 0.0011(13) 0.0110(12) -0.0059(14)
C14 0.0473(19) 0.059(2) 0.063(2) 0.0173(17) 0.0225(15) 0.0116(17)
C15 0.0479(19) 0.065(2) 0.062(2) 0.0061(17) 0.0275(16) 0.0079(18)
C16 0.0410(18) 0.084(3) 0.055(2) 0.0246(18) 0.0085(15) 0.0124(18)
C17 0.0475(19) 0.069(2) 0.0498(18) 0.0234(16) 0.0141(15) 0.0113(17)
C18 0.0357(16) 0.0516(18) 0.0349(15) 0.0091(13) 0.0082(12) 0.0034(15)
C19 0.0519(19) 0.0460(18) 0.0342(15) -0.0043(12) 0.0134(13) -0.0151(15)
C20 0.043(2) 0.100(3) 0.053(2) -0.0255(19) 0.0065(15) -0.0167(19)
C21 0.0373(18) 0.099(3) 0.063(2) -0.026(2) 0.0167(15) -0.0096(19)
C22 0.0422(17) 0.0440(17) 0.0321(15) -0.0019(12) 0.0104(12) -0.0042(14)
C23 0.0399(17) 0.065(2) 0.0374(16) -0.0101(14) 0.0044(13) -0.0071(16)
C24 0.0404(18) 0.066(2) 0.0456(18) -0.0090(15) 0.0153(14) -0.0082(16)
C25 0.0494(18) 0.0433(17) 0.0389(16) -0.0007(13) 0.0118(13) 0.0042(14)
C26 0.0554(19) 0.053(2) 0.0427(17) 0.0089(15) 0.0142(14) 0.0078(17)
C27 0.060(2) 0.0455(19) 0.0477(18) 0.0002(14) 0.0167(15) 0.0120(16)
C28 0.0433(17) 0.0275(16) 0.0477(17) 0.0003(12) 0.0105(13) 0.0028(14)
C29 0.0366(15) 0.0319(16) 0.0429(15) 0.0027(12) 0.0066(12) 0.0000(14)
C30 0.0521(19) 0.0269(17) 0.0386(15) 0.0038(11) -0.0001(13) 0.0013(13)
C31 0.061(2) 0.0338(18) 0.0461(17) -0.0019(13) 0.0127(14) 0.0123(16)
C32 0.0467(18) 0.0445(19) 0.0528(18) 0.0088(14) 0.0176(14) 0.0070(16)
C33 0.0479(19) 0.0311(17) 0.0582(19) 0.0015(13) 0.0129(14) -0.0039(15)
C34 0.046(2) 0.0339(18) 0.0509(18) -0.0055(13) 0.0039(14) -0.0006(15)
C35 0.067(2) 0.0281(18) 0.057(2) 0.0031(14) -0.0179(17) 0.0026(18)
C36 0.119(5) 0.165(6) 0.130(5) 0.029(4) 0.034(4) 0.052(5)
N1 0.0677(18) 0.0564(16) 0.0364(13) -0.0113(12) 0.0225(12) -0.0299(14)
N2 0.0510(15) 0.0451(15) 0.0384(14) -0.0052(11) 0.0019(11) -0.0101(13)
N3 0.0542(16) 0.0432(15) 0.0511(16) -0.0111(12) 0.0033(12) -0.0085(13)
N4 0.0344(13) 0.0512(15) 0.0372(12) 0.0070(11) 0.0113(10) 0.0009(12)
N5 0.0368(13) 0.0452(15) 0.0392(13) 0.0064(10) 0.0125(10) 0.0024(11)
N6 0.0396(13) 0.0439(14) 0.0392(13) 0.0067(11) 0.0079(10) 0.0023(12)
N7 0.0491(15) 0.0439(14) 0.0360(13) -0.0015(10) 0.0120(11) 0.0071(12)
N8 0.0507(18) 0.071(2) 0.110(3) 0.0032(19) 0.0368(18) 0.0074(18)
O1 0.0711(17) 0.0378(13) 0.0705(15) 0.0094(10) -0.0052(13) -0.0152(12)
O2 0.0727(18) 0.0344(14) 0.145(3) -0.0211(15) -0.0239(16) 0.0083(13)
O3 0.0516(15) 0.0498(15) 0.128(2) -0.0179(14) 0.0315(15) 0.0056(12)
O4 0.0759(16) 0.0294(12) 0.0838(16) -0.0008(11) 0.0204(12) 0.0028(12)
O5 0.092(2) 0.133(3) 0.101(2) -0.027(2) 0.0230(18) 0.009(2)
OW1 0.078(2) 0.149(3) 0.151(3) 0.039(3) -0.022(2) 0.014(2)

loop_
_atom_type_symbol
_atom_type_description
_atom_type_scat_dispersion_real
_atom_type_scat_dispersion_imag
_atom_type_scat_source
C C 0.0033 0.0016 'International Tables Vol C Tables 4.2.6.8 and 6.1.1.4'
H H 0.0000 0.0000 'International Tables Vol C Tables 4.2.6.8 and 6.1.1.4'
N N 0.0061 0.0033 'International Tables Vol C Tables 4.2.6.8 and 6.1.1.4'
O O 0.0106 0.0060 'International Tables Vol C Tables 4.2.6.8 and 6.1.1.4'
Cd Cd -0.8075 1.2024 'International Tables Vol C Tables 4.2.6.8 and 6.1.1.4'

loop_
_geom_angle_atom_site_label_1
_geom_angle_atom_site_label_2
_geom_angle_atom_site_label_3
_geom_angle
_geom_angle_site_symmetry_1
_geom_angle_site_symmetry_3
O4 Cd1 N5 129.46(8) . 1_665
O4 Cd1 N7 92.43(9) . 4_656
N5 Cd1 N7 88.38(8) 1_665 4_656
O4 Cd1 O1 128.66(9) . 1_545
N5 Cd1 O1 101.82(9) 1_665 1_545
N7 Cd1 O1 91.16(8) 4_656 1_545
O4 Cd1 N3 87.85(9) . .
N5 Cd1 N3 96.01(8) 1_665 .
N7 Cd1 N3 174.07(8) 4_656 .
O1 Cd1 N3 84.06(8) 1_545 .
O4 Cd1 O2 78.32(8) . 1_545
N5 Cd1 O2 151.26(8) 1_665 1_545
N7 Cd1 O2 82.48(8) 4_656 1_545
O1 Cd1 O2 51.49(8) 1_545 1_545
N3 Cd1 O2 91.79(9) . 1_545
C2 C1 C6 118.0(3) . .
C2 C1 N1 121.2(2) . .
C6 C1 N1 120.7(2) . .
C3 C2 C1 121.4(3) . .
C3 C2 H14 119.3 . .
C1 C2 H14 119.3 . .
C4 C3 C2 119.9(3) . .
C4 C3 H13 120.1 . .
C2 C3 H13 120.1 . .
C5 C4 C3 119.6(3) . .
C5 C4 N2 119.2(2) . .
C3 C4 N2 121.1(3) . .
C4 C5 C6 120.7(3) . .
C4 C5 H17 119.6 . .
C6 C5 H17 119.6 . .
C5 C6 C1 120.3(3) . .
C5 C6 H16 119.9 . .
C1 C6 H16 119.9 . .
N2 C7 C8 105.9(3) . .
N2 C7 H11 127.0 . .
C8 C7 H11 127.0 . .
N3 C8 C7 110.1(3) . .
N3 C8 H10 124.9 . .
C7 C8 H10 124.9 . .
N3 C9 N2 112.3(3) . .
N3 C9 H9 123.8 . .
N2 C9 H9 123.8 . .
C15 C10 C11 119.6(3) . .
C15 C10 N1 119.9(3) . .
C11 C10 N1 120.5(3) . .
C10 C11 C12 120.1(3) . .
C10 C11 H28 120.0 . .
C12 C11 H28 120.0 . .
C13 C12 C11 119.5(3) . .
C13 C12 H29 120.3 . .
C11 C12 H29 120.3 . .
C14 C13 C12 120.7(3) . .
C14 C13 N4 119.4(3) . .
C12 C13 N4 119.9(3) . .
C13 C14 C15 119.0(3) . .
C13 C14 H31 120.5 . .
C15 C14 H31 120.5 . .
C10 C15 C14 121.1(3) . .
C10 C15 H32 119.4 . .
C14 C15 H32 119.4 . .
C17 C16 N4 106.1(3) . .
C17 C16 H35 127.0 . .
N4 C16 H35 127.0 . .
C16 C17 N5 109.9(3) . .
C16 C17 H36 125.1 . .
N5 C17 H36 125.1 . .
N5 C18 N4 112.3(2) . .
N5 C18 H33 123.9 . .
N4 C18 H33 123.9 . .
C20 C19 C24 119.0(3) . .
C20 C19 N1 121.2(3) . .
C24 C19 N1 119.7(3) . .
C19 C20 C21 120.4(3) . .
C19 C20 H19 119.8 . .
C21 C20 H19 119.8 . .
C22 C21 C20 120.2(3) . .
C22 C21 H20 119.9 . .
C20 C21 H20 119.9 . .
C21 C22 C23 120.0(3) . .
C21 C22 N6 119.5(2) . .
C23 C22 N6 120.5(2) . .
C22 C23 C24 119.9(3) . .
C22 C23 H22 120.0 . .
C24 C23 H22 120.0 . .
C19 C24 C23 120.3(3) . .
C19 C24 H23 119.8 . .
C23 C24 H23 119.8 . .
N7 C25 N6 111.2(3) . .
N7 C25 H24 124.4 . .
N6 C25 H24 124.4 . .
N6 C26 C27 106.6(3) . .
N6 C26 H26 126.7 . .
C27 C26 H26 126.7 . .
C26 C27 N7 109.4(3) . .
C26 C27 H25 125.3 . .
N7 C27 H25 125.3 . .
C33 C28 C29 119.7(2) . .
C33 C28 C34 119.6(3) . .
C29 C28 C34 120.6(3) . .
C30 C29 C28 119.9(3) . .
C30 C29 H7 120.0 . .
C28 C29 H7 120.0 . .
C31 C30 C29 119.6(3) . .
C31 C30 C35 120.2(3) . .
C29 C30 C35 120.1(3) . .
C30 C31 C32 121.5(3) . .
C30 C31 H3 119.3 . .
C32 C31 H3 119.3 . .
C33 C32 C31 117.9(3) . .
C33 C32 N8 121.9(3) . .
C31 C32 N8 120.1(3) . .
C28 C33 C32 121.4(3) . .
C28 C33 H5 119.3 . .
C32 C33 H5 119.3 . .
O3 C34 O4 121.9(3) . .
O3 C34 C28 120.4(3) . .
O4 C34 C28 117.7(3) . .
O2 C35 O1 122.1(3) . .
O2 C35 C30 118.5(3) . .
O1 C35 C30 119.2(3) . .
O5 C36 H37A 109.5 . .
O5 C36 H37B 109.5 . .
H37A C36 H37B 109.5 . .
O5 C36 H37C 109.5 . .
H37A C36 H37C 109.5 . .
H37B C36 H37C 109.5 . .
C1 N1 C19 121.6(2) . .
C1 N1 C10 119.9(2) . .
C19 N1 C10 118.1(2) . .
C9 N2 C7 107.0(3) . .
C9 N2 C4 124.2(3) . .
C7 N2 C4 128.6(3) . .
C9 N3 C8 104.7(3) . .
C9 N3 Cd1 117.5(2) . .
C8 N3 Cd1 132.5(2) . .
C18 N4 C16 106.5(2) . .
C18 N4 C13 126.7(2) . .
C16 N4 C13 126.8(2) . .
C18 N5 C17 105.3(2) . .
C18 N5 Cd1 125.84(19) . 1_445
C17 N5 Cd1 128.84(18) . 1_445
C25 N6 C26 107.8(2) . .
C25 N6 C22 125.5(3) . .
C26 N6 C22 126.7(2) . .
C25 N7 C27 105.0(2) . .
C25 N7 Cd1 124.4(2) . 4
C27 N7 Cd1 130.19(18) . 4
C32 N8 HN1 113(6) . .
C32 N8 HN2 109(4) . .
HN1 N8 HN2 123(7) . .
C35 O1 Cd1 98.7(2) . 1_565
C35 O2 Cd1 85.7(2) . 1_565
C34 O4 Cd1 104.5(2) . .

loop_
_geom_bond_atom_site_label_1
_geom_bond_atom_site_label_2
_geom_bond_distance
_geom_bond_site_symmetry_2
Cd1 O4 2.268(2) .
Cd1 N5 2.276(2) 1_665
Cd1 N7 2.313(2) 4_656
Cd1 O1 2.352(2) 1_545
Cd1 N3 2.373(2) .
Cd1 O2 2.636(3) 1_545
C1 C2 1.379(4) .
C1 C6 1.393(4) .
C1 N1 1.407(4) .
C2 C3 1.374(4) .
C2 H14 0.9300 .
C3 C4 1.373(4) .
C3 H13 0.9300 .
C4 C5 1.371(4) .
C4 N2 1.440(4) .
C5 C6 1.375(4) .
C5 H17 0.9300 .
C6 H16 0.9300 .
C7 N2 1.351(4) .
C7 C8 1.358(5) .
C7 H11 0.9300 .
C8 N3 1.352(4) .
C8 H10 0.9300 .
C9 N3 1.315(4) .
C9 N2 1.327(4) .
C9 H9 0.9300 .
C10 C15 1.370(4) .
C10 C11 1.374(4) .
C10 N1 1.432(3) .
C11 C12 1.388(4) .
C11 H28 0.9300 .
C12 C13 1.376(4) .
C12 H29 0.9300 .
C13 C14 1.375(4) .
C13 N4 1.430(3) .
C14 C15 1.378(4) .
C14 H31 0.9300 .
C15 H32 0.9300 .
C16 C17 1.350(4) .
C16 N4 1.375(4) .
C16 H35 0.9300 .
C17 N5 1.374(4) .
C17 H36 0.9300 .
C18 N5 1.305(3) .
C18 N4 1.343(3) .
C18 H33 0.9300 .
C19 C20 1.370(4) .
C19 C24 1.376(4) .
C19 N1 1.429(3) .
C20 C21 1.382(4) .
C20 H19 0.9300 .
C21 C22 1.361(4) .
C21 H20 0.9300 .
C22 C23 1.366(4) .
C22 N6 1.445(3) .
C23 C24 1.383(4) .
C23 H22 0.9300 .
C24 H23 0.9300 .
C25 N7 1.315(3) .
C25 N6 1.333(4) .
C25 H24 0.9300 .
C26 N6 1.337(4) .
C26 C27 1.349(4) .
C26 H26 0.9300 .
C27 N7 1.368(4) .
C27 H25 0.9300 .
C28 C33 1.379(4) .
C28 C29 1.386(4) .
C28 C34 1.502(4) .
C29 C30 1.383(4) .
C29 H7 0.9300 .
C30 C31 1.380(4) .
C30 C35 1.513(4) .
C31 C32 1.388(4) .
C31 H3 0.9300 .
C32 C33 1.387(4) .
C32 N8 1.398(4) .
C33 H5 0.9300 .
C34 O3 1.231(4) .
C34 O4 1.245(4) .
C35 O2 1.240(4) .
C35 O1 1.253(4) .
C36 O5 1.281(6) .
C36 H37A 0.9600 .
C36 H37B 0.9600 .
C36 H37C 0.9600 .
N5 Cd1 2.276(2) 1_445
N7 Cd1 2.313(2) 4
N8 HN1 0.72(7) .
N8 HN2 0.98(7) .
O1 Cd1 2.352(2) 1_565
O2 Cd1 2.636(3) 1_565

loop_
_geom_torsion_atom_site_label_1
_geom_torsion_atom_site_label_2
_geom_torsion_atom_site_label_3
_geom_torsion_atom_site_label_4
_geom_torsion
_geom_torsion_site_symmetry_1
_geom_torsion_site_symmetry_4
C6 C1 C2 C3 1.7(5) . .
N1 C1 C2 C3 -179.1(3) . .
C1 C2 C3 C4 -1.9(5) . .
C2 C3 C4 C5 0.1(5) . .
C2 C3 C4 N2 177.8(3) . .
C3 C4 C5 C6 1.7(5) . .
N2 C4 C5 C6 -176.0(3) . .
C4 C5 C6 C1 -1.8(5) . .
C2 C1 C6 C5 0.1(5) . .
N1 C1 C6 C5 -179.1(3) . .
N2 C7 C8 N3 -0.2(5) . .
C15 C10 C11 C12 2.2(5) . .
N1 C10 C11 C12 -176.6(3) . .
C10 C11 C12 C13 -2.1(5) . .
C11 C12 C13 C14 0.6(5) . .
C11 C12 C13 N4 -178.4(3) . .
C12 C13 C14 C15 0.8(5) . .
N4 C13 C14 C15 179.9(3) . .
C11 C10 C15 C14 -0.7(5) . .
N1 C10 C15 C14 178.1(3) . .
C13 C14 C15 C10 -0.8(5) . .
N4 C16 C17 N5 0.4(4) . .
C24 C19 C20 C21 2.5(5) . .
N1 C19 C20 C21 -177.9(3) . .
C19 C20 C21 C22 -1.8(6) . .
C20 C21 C22 C23 -0.2(6) . .
C20 C21 C22 N6 179.1(3) . .
C21 C22 C23 C24 1.5(5) . .
N6 C22 C23 C24 -177.8(3) . .
C20 C19 C24 C23 -1.2(5) . .
N1 C19 C24 C23 179.2(3) . .
C22 C23 C24 C19 -0.8(5) . .
N6 C26 C27 N7 0.5(4) . .
C33 C28 C29 C30 1.3(4) . .
C34 C28 C29 C30 -175.4(2) . .
C28 C29 C30 C31 -1.1(4) . .
C28 C29 C30 C35 -178.0(2) . .
C29 C30 C31 C32 -0.5(4) . .
C35 C30 C31 C32 176.4(3) . .
C30 C31 C32 C33 1.9(4) . .
C30 C31 C32 N8 -176.3(3) . .
C29 C28 C33 C32 0.2(4) . .
C34 C28 C33 C32 176.8(3) . .
C31 C32 C33 C28 -1.7(4) . .
N8 C32 C33 C28 176.5(3) . .
C33 C28 C34 O3 168.1(3) . .
C29 C28 C34 O3 -15.2(4) . .
C33 C28 C34 O4 -14.0(4) . .
C29 C28 C34 O4 162.7(3) . .
C31 C30 C35 O2 2.7(4) . .
C29 C30 C35 O2 179.5(3) . .
C31 C30 C35 O1 -173.6(3) . .
C29 C30 C35 O1 3.3(4) . .
C2 C1 N1 C19 21.1(5) . .
C6 C1 N1 C19 -159.8(3) . .
C2 C1 N1 C10 -166.1(3) . .
C6 C1 N1 C10 13.1(5) . .
C20 C19 N1 C1 48.4(4) . .
C24 C19 N1 C1 -132.1(3) . .
C20 C19 N1 C10 -124.6(3) . .
C24 C19 N1 C10 54.9(4) . .
C15 C10 N1 C1 -111.5(3) . .
C11 C10 N1 C1 67.3(4) . .
C15 C10 N1 C19 61.6(4) . .
C11 C10 N1 C19 -119.6(3) . .
N3 C9 N2 C7 0.1(4) . .
N3 C9 N2 C4 -174.7(3) . .
C8 C7 N2 C9 0.1(4) . .
C8 C7 N2 C4 174.6(3) . .
C5 C4 N2 C9 39.2(4) . .
C3 C4 N2 C9 -138.5(3) . .
C5 C4 N2 C7 -134.4(4) . .
C3 C4 N2 C7 48.0(5) . .
N2 C9 N3 C8 -0.2(4) . .
N2 C9 N3 Cd1 157.2(2) . .
C7 C8 N3 C9 0.3(4) . .
C7 C8 N3 Cd1 -152.2(3) . .
O4 Cd1 N3 C9 -112.9(2) . .
N5 Cd1 N3 C9 117.6(2) 1_665 .
N7 Cd1 N3 C9 -20.1(10) 4_656 .
O1 Cd1 N3 C9 16.3(2) 1_545 .
O2 Cd1 N3 C9 -34.7(2) 1_545 .
O4 Cd1 N3 C8 36.8(3) . .
N5 Cd1 N3 C8 -92.7(3) 1_665 .
N7 Cd1 N3 C8 129.6(8) 4_656 .
O1 Cd1 N3 C8 166.0(3) 1_545 .
O2 Cd1 N3 C8 115.0(3) 1_545 .
N5 C18 N4 C16 -0.8(3) . .
N5 C18 N4 C13 177.8(3) . .
C17 C16 N4 C18 0.2(4) . .
C17 C16 N4 C13 -178.4(3) . .
C14 C13 N4 C18 -139.6(3) . .
C12 C13 N4 C18 39.4(4) . .
C14 C13 N4 C16 38.7(4) . .
C12 C13 N4 C16 -142.3(3) . .
N4 C18 N5 C17 1.0(3) . .
N4 C18 N5 Cd1 178.76(17) . 1_445
C16 C17 N5 C18 -0.8(4) . .
C16 C17 N5 Cd1 -178.5(2) . 1_445
N7 C25 N6 C26 0.6(3) . .
N7 C25 N6 C22 179.2(2) . .
C27 C26 N6 C25 -0.6(3) . .
C27 C26 N6 C22 -179.3(3) . .
C21 C22 N6 C25 -131.2(3) . .
C23 C22 N6 C25 48.1(4) . .
C21 C22 N6 C26 47.2(4) . .
C23 C22 N6 C26 -133.5(3) . .
N6 C25 N7 C27 -0.2(3) . .
N6 C25 N7 Cd1 -173.87(18) . 4
C26 C27 N7 C25 -0.2(3) . .
C26 C27 N7 Cd1 172.9(2) . 4
O2 C35 O1 Cd1 -15.3(3) . 1_565
C30 C35 O1 Cd1 160.8(2) . 1_565
O1 C35 O2 Cd1 13.5(3) . 1_565
C30 C35 O2 Cd1 -162.6(2) . 1_565
O3 C34 O4 Cd1 13.9(4) . .
C28 C34 O4 Cd1 -164.0(2) . .
N5 Cd1 O4 C34 -3.6(2) 1_665 .
N7 Cd1 O4 C34 86.3(2) 4_656 .
O1 Cd1 O4 C34 179.70(18) 1_545 .
N3 Cd1 O4 C34 -99.7(2) . .
O2 Cd1 O4 C34 168.1(2) 1_545 .
